data_7058591
loop_
_publ_author_name
'Arendt-Pindel, Agata'
'Marsza\/lek-Harych, Aleksandra'
'G\;ebarowska, El\.zbieta'
'G\;ebarowski, Tomasz'
'J\;edrzkiewicz, Dawid'
'Pl\;askowska, El\.zbieta'
'Zalewski, Dariusz'
'Gulia, Nurbey'
'Szafert, S\/lawomir'
'Ejfler, Jolanta'

_publ_section_title
;
 Design and functionalization of bioactive benzoxazines. An unexpected
 ortho-substitution effect
;
_journal_issue 30
_journal_name_full 'New Journal of Chemistry'
_journal_page_first 12042
_journal_paper_doi 10.1039/C8NJ06440G
_journal_volume 43
_journal_year 2019
_chemical_formula_moiety 'C20 H24 Br N O'
_chemical_formula_sum 'C20 H24 Br N O'
_chemical_formula_weight 374.31
_space_group_crystal_system monoclinic
_space_group_IT_number 14
_space_group_name_Hall '-P 2ybc'
_space_group_name_H-M_alt 'P 1 21/c 1'
_symmetry_space_group_name_Hall '-P 2ybc'
_symmetry_space_group_name_H-M 'P 1 21/c 1'
_atom_sites_solution_hydrogens geom
_audit_creation_method SHELXL-2014/7
_audit_update_record
;
2018-08-06 deposited with the CCDC.    2019-07-02 downloaded from the CCDC.
;
_cell_angle_alpha 90
_cell_angle_beta 95.65(3)
_cell_angle_gamma 90
_cell_formula_units_Z 4
_cell_length_a 17.652(5)
_cell_length_b 8.838(3)
_cell_length_c 11.184(3)
_cell_measurement_reflns_used 7795
_cell_measurement_temperature 100(2)
_cell_measurement_theta_max 30.9929
_cell_measurement_theta_min 2.8038
_cell_volume 1736.3(9)
_computing_cell_refinement
;
CrysAlis RED, Oxford Diffraction Ltd.,
Version 1.171.33.66 (release 28-04-2010 CrysAlis171 .NET)
(compiled Apr 28 2010,14:27:37)
;
_computing_data_collection
;
CrysAlis CCD, Oxford Diffraction Ltd.,
Version 1.171.33.66 (release 28-04-2010 CrysAlis171 .NET)
(compiled Apr 28 2010,14:27:37)
;
_computing_data_reduction
;
CrysAlis RED, Oxford Diffraction Ltd.,
Version 1.171.33.66 (release 28-04-2010 CrysAlis171 .NET)
(compiled Apr 28 2010,14:27:37)
;
_computing_structure_refinement 'SHELXL-2014/7 (Sheldrick, 2014)'
_computing_structure_solution 'SHELXS-2013/1 (Sheldrick, 2013)'
_diffrn_ambient_temperature 100(2)
_diffrn_detector_area_resol_mean 8.3359
_diffrn_measured_fraction_theta_full 0.999
_diffrn_measured_fraction_theta_max 0.963
_diffrn_measurement_device_type 'Xcalibur, Sapphire2, large Be window'
_diffrn_measurement_method '\w scans'
_diffrn_radiation_type MoK\a
_diffrn_radiation_wavelength 0.71073
_diffrn_reflns_av_R_equivalents 0.0501
_diffrn_reflns_av_unetI/netI 0.0602
_diffrn_reflns_Laue_measured_fraction_full 0.999
_diffrn_reflns_Laue_measured_fraction_max 0.963
_diffrn_reflns_limit_h_max 21
_diffrn_reflns_limit_h_min -25
_diffrn_reflns_limit_k_max 11
_diffrn_reflns_limit_k_min -12
_diffrn_reflns_limit_l_max 15
_diffrn_reflns_limit_l_min -15
_diffrn_reflns_number 18215
_diffrn_reflns_point_group_measured_fraction_full 0.999
_diffrn_reflns_point_group_measured_fraction_max 0.963
_diffrn_reflns_theta_full 25.500
_diffrn_reflns_theta_max 31.062
_diffrn_reflns_theta_min 2.943
_diffrn_source 'Enhance (Mo) X-ray Source'
_exptl_absorpt_coefficient_mu 2.372
_exptl_absorpt_correction_T_max 0.878
_exptl_absorpt_correction_T_min 0.488
_exptl_absorpt_correction_type analytical
_exptl_absorpt_process_details
;
CrysAlis RED, Oxford Diffraction Ltd.,
Version 1.171.33.66 (release 28-04-2010 CrysAlis171 .NET)
(compiled Apr 28 2010,14:27:37)
Analytical numeric absorption correction using a multifaceted crystal
            model based on expressions derived by R.C. Clark & J.S. Reid.
(Clark, R. C. & Reid, J. S. (1995). Acta Cryst. A51, 887-897)
;
_exptl_crystal_colour colourless
_exptl_crystal_density_diffrn 1.432
_exptl_crystal_description plate
_exptl_crystal_F_000 776
_exptl_crystal_size_max 0.250
_exptl_crystal_size_mid 0.250
_exptl_crystal_size_min 0.060
_refine_diff_density_max 0.641
_refine_diff_density_min -0.323
_refine_diff_density_rms 0.087
_refine_ls_extinction_method none
_refine_ls_goodness_of_fit_ref 0.913
_refine_ls_hydrogen_treatment constr
_refine_ls_matrix_type full
_refine_ls_number_parameters 211
_refine_ls_number_reflns 5373
_refine_ls_number_restraints 0
_refine_ls_restrained_S_all 0.913
_refine_ls_R_factor_all 0.0600
_refine_ls_R_factor_gt 0.0367
_refine_ls_shift/su_max 0.001
_refine_ls_shift/su_mean 0.000
_refine_ls_structure_factor_coef Fsqd
_refine_ls_weighting_details 'w=1/[\s^2^(Fo^2^)+(0.0486P)^2^] where P=(Fo^2^+2Fc^2^)/3'
_refine_ls_weighting_scheme calc
_refine_ls_wR_factor_gt 0.0833
_refine_ls_wR_factor_ref 0.0871
_reflns_Friedel_coverage 0.000
_reflns_number_gt 3665
_reflns_number_total 5373
_reflns_threshold_expression 'I > 2\s(I)'
_cod_data_source_file c8nj06440g2.cif
_cod_data_source_block 1
_cod_depositor_comments 'Adding full bibliography for 7058586--7058596.cif.'
_cod_database_code 7058591
_shelx_shelxl_version_number 2014/7
_shelx_space_group_comment
;
The symmetry employed for this shelxl refinement is uniquely defined
by the following loop, which should always be used as a source of
symmetry information in preference to the above space-group names.
They are only intended as comments.
;
_shelx_estimated_absorpt_t_min 0.589
_shelx_estimated_absorpt_t_max 0.871

loop_
_space_group_symop_operation_xyz
'x, y, z'
'-x, y+1/2, -z+1/2'
'-x, -y, -z'
'x, -y-1/2, z-1/2'

loop_
_atom_site_label
_atom_site_type_symbol
_atom_site_fract_x
_atom_site_fract_y
_atom_site_fract_z
_atom_site_U_iso_or_equiv
_atom_site_adp_type
_atom_site_occupancy
_atom_site_site_symmetry_order
_atom_site_calc_flag
_atom_site_refinement_flags_posn
_atom_site_refinement_flags_adp
Br1 Br 0.28594(2) 0.61228(2) 0.55910(2) 0.02452(7) Uani 1 1 d . .
O1 O 0.75971(7) 0.89956(16) 0.37594(12) 0.0200(3) Uani 1 1 d . .
N1 N 0.66237(9) 0.87170(18) 0.20998(15) 0.0172(3) Uani 1 1 d . .
C1 C 0.36952(11) 0.7035(2) 0.49132(17) 0.0184(4) Uani 1 1 d . .
C2 C 0.44301(11) 0.6614(2) 0.53177(19) 0.0225(4) Uani 1 1 d . .
H2 H 0.4518 0.5863 0.5923 0.027 Uiso 1 1 calc R U
C3 C 0.50389(11) 0.7295(2) 0.48347(18) 0.0217(4) Uani 1 1 d . .
H3 H 0.5543 0.7006 0.5116 0.026 Uiso 1 1 calc R U
C4 C 0.49234(10) 0.8395(2) 0.39448(17) 0.0173(4) Uani 1 1 d . .
C5 C 0.41784(11) 0.8781(2) 0.35422(17) 0.0185(4) Uani 1 1 d . .
H5 H 0.4089 0.9519 0.2927 0.022 Uiso 1 1 calc R U
C6 C 0.35604(11) 0.8111(2) 0.40196(18) 0.0207(4) Uani 1 1 d . .
H6 H 0.3055 0.8389 0.3736 0.025 Uiso 1 1 calc R U
C7 C 0.55928(11) 0.9135(2) 0.34255(19) 0.0200(4) Uani 1 1 d . .
H7A H 0.5911 0.9662 0.4075 0.024 Uiso 1 1 calc R U
H7B H 0.5402 0.9901 0.2824 0.024 Uiso 1 1 calc R U
C8 C 0.60818(11) 0.7986(2) 0.28316(18) 0.0182(4) Uani 1 1 d . .
H8A H 0.6366 0.7364 0.3461 0.022 Uiso 1 1 calc R U
H8B H 0.5747 0.7302 0.2316 0.022 Uiso 1 1 calc R U
C9 C 0.71391(11) 0.9727(2) 0.27685(18) 0.0202(4) Uani 1 1 d . .
H9A H 0.6844 1.0559 0.3092 0.024 Uiso 1 1 calc R U
H9B H 0.7483 1.0180 0.2218 0.024 Uiso 1 1 calc R U
C10 C 0.79563(10) 0.7704(2) 0.34061(18) 0.0176(4) Uani 1 1 d . .
C11 C 0.85386(11) 0.7105(2) 0.41859(18) 0.0190(4) Uani 1 1 d . .
H11 H 0.8673 0.7568 0.4944 0.023 Uiso 1 1 calc R U
C12 C 0.89246(11) 0.5828(2) 0.38550(17) 0.0185(4) Uani 1 1 d . .
H12 H 0.9317 0.5418 0.4403 0.022 Uiso 1 1 calc R U
C13 C 0.87549(10) 0.5127(2) 0.27418(17) 0.0153(4) Uani 1 1 d . .
C14 C 0.81474(10) 0.5731(2) 0.19935(17) 0.0156(4) Uani 1 1 d . .
H14 H 0.8007 0.5261 0.1240 0.019 Uiso 1 1 calc R U
C15 C 0.77409(10) 0.6992(2) 0.23094(17) 0.0156(4) Uani 1 1 d . .
C16 C 0.70755(11) 0.7610(2) 0.14827(18) 0.0182(4) Uani 1 1 d . .
H16A H 0.7272 0.8100 0.0780 0.022 Uiso 1 1 calc R U
H16B H 0.6743 0.6761 0.1185 0.022 Uiso 1 1 calc R U
C17 C 0.91968(11) 0.3761(2) 0.23394(18) 0.0188(4) Uani 1 1 d . .
C18 C 0.99162(11) 0.3444(3) 0.3172(2) 0.0268(5) Uani 1 1 d . .
H18A H 1.0238 0.4350 0.3231 0.040 Uiso 1 1 calc R U
H18B H 1.0196 0.2605 0.2848 0.040 Uiso 1 1 calc R U
H18C H 0.9777 0.3174 0.3971 0.040 Uiso 1 1 calc R U
C19 C 0.86884(13) 0.2350(3) 0.2308(3) 0.0381(6) Uani 1 1 d . .
H19A H 0.8535 0.2158 0.3114 0.057 Uiso 1 1 calc R U
H19B H 0.8971 0.1476 0.2046 0.057 Uiso 1 1 calc R U
H19C H 0.8234 0.2516 0.1746 0.057 Uiso 1 1 calc R U
C20 C 0.94463(15) 0.4062(3) 0.1083(2) 0.0361(6) Uani 1 1 d . .
H20A H 0.8996 0.4221 0.0512 0.054 Uiso 1 1 calc R U
H20B H 0.9734 0.3190 0.0828 0.054 Uiso 1 1 calc R U
H20C H 0.9769 0.4966 0.1108 0.054 Uiso 1 1 calc R U

loop_
_atom_site_aniso_label
_atom_site_aniso_U_11
_atom_site_aniso_U_22
_atom_site_aniso_U_33
_atom_site_aniso_U_23
_atom_site_aniso_U_13
_atom_site_aniso_U_12
Br1 0.02288(10) 0.02624(12) 0.02520(12) -0.00115(9) 0.00613(7) -0.00682(9)
O1 0.0193(6) 0.0198(7) 0.0209(7) -0.0050(6) 0.0015(5) 0.0012(6)
N1 0.0162(7) 0.0155(8) 0.0200(8) -0.0006(7) 0.0026(6) 0.0006(6)
C1 0.0189(9) 0.0201(10) 0.0164(10) -0.0040(8) 0.0031(7) -0.0035(7)
C2 0.0243(10) 0.0229(10) 0.0201(10) 0.0040(8) 0.0016(8) 0.0005(8)
C3 0.0176(9) 0.0267(11) 0.0201(10) -0.0019(9) -0.0010(7) 0.0006(8)
C4 0.0191(9) 0.0159(9) 0.0173(9) -0.0048(8) 0.0041(7) -0.0020(7)
C5 0.0220(9) 0.0174(10) 0.0161(9) -0.0007(8) 0.0030(7) 0.0016(8)
C6 0.0153(9) 0.0238(11) 0.0224(11) -0.0026(8) -0.0005(7) 0.0011(8)
C7 0.0179(9) 0.0200(11) 0.0224(10) -0.0039(8) 0.0038(7) -0.0008(7)
C8 0.0182(9) 0.0142(10) 0.0222(10) -0.0023(8) 0.0012(7) -0.0016(7)
C9 0.0198(9) 0.0176(10) 0.0233(11) -0.0013(8) 0.0032(7) 0.0001(8)
C10 0.0153(9) 0.0165(10) 0.0216(10) -0.0023(8) 0.0052(7) -0.0019(7)
C11 0.0183(9) 0.0227(11) 0.0158(10) -0.0037(8) 0.0016(7) -0.0023(8)
C12 0.0161(8) 0.0237(11) 0.0155(9) 0.0000(8) -0.0002(7) 0.0015(7)
C13 0.0132(8) 0.0146(9) 0.0181(10) -0.0001(7) 0.0025(7) -0.0030(7)
C14 0.0159(8) 0.0160(9) 0.0152(9) 0.0002(7) 0.0025(7) -0.0028(7)
C15 0.0146(8) 0.0167(10) 0.0160(9) 0.0022(7) 0.0038(7) -0.0021(7)
C16 0.0192(9) 0.0185(10) 0.0171(9) -0.0007(8) 0.0024(7) 0.0029(7)
C17 0.0189(9) 0.0189(10) 0.0180(9) -0.0022(8) -0.0007(7) 0.0029(8)
C18 0.0202(10) 0.0304(12) 0.0294(12) -0.0010(10) 0.0005(8) 0.0045(9)
C19 0.0241(11) 0.0195(12) 0.0692(19) -0.0085(12) -0.0028(11) 0.0030(9)
C20 0.0445(14) 0.0411(15) 0.0234(12) 0.0014(10) 0.0069(10) 0.0194(11)

loop_
_atom_type_symbol
_atom_type_description
_atom_type_scat_dispersion_real
_atom_type_scat_dispersion_imag
_atom_type_scat_source
C C 0.0033 0.0016 'International Tables Vol C Tables 4.2.6.8 and 6.1.1.4'
H H 0.0000 0.0000 'International Tables Vol C Tables 4.2.6.8 and 6.1.1.4'
Br Br -0.2901 2.4595 'International Tables Vol C Tables 4.2.6.8 and 6.1.1.4'
N N 0.0061 0.0033 'International Tables Vol C Tables 4.2.6.8 and 6.1.1.4'
O O 0.0106 0.0060 'International Tables Vol C Tables 4.2.6.8 and 6.1.1.4'

loop_
_geom_angle_atom_site_label_1
_geom_angle_atom_site_label_2
_geom_angle_atom_site_label_3
_geom_angle
C10 O1 C9 112.64(15)
C9 N1 C8 113.48(16)
C9 N1 C16 108.24(15)
C8 N1 C16 112.37(15)
C2 C1 C6 120.70(18)
C2 C1 Br1 119.69(16)
C6 C1 Br1 119.61(14)
C1 C2 C3 119.61(19)
C1 C2 H2 120.2
C3 C2 H2 120.2
C2 C3 C4 121.14(19)
C2 C3 H3 119.4
C4 C3 H3 119.4
C5 C4 C3 118.06(18)
C5 C4 C7 121.23(18)
C3 C4 C7 120.70(18)
C4 C5 C6 121.54(19)
C4 C5 H5 119.2
C6 C5 H5 119.2
C1 C6 C5 118.93(18)
C1 C6 H6 120.5
C5 C6 H6 120.5
C4 C7 C8 112.07(16)
C4 C7 H7A 109.2
C8 C7 H7A 109.2
C4 C7 H7B 109.2
C8 C7 H7B 109.2
H7A C7 H7B 107.9
N1 C8 C7 112.17(16)
N1 C8 H8A 109.2
C7 C8 H8A 109.2
N1 C8 H8B 109.2
C7 C8 H8B 109.2
H8A C8 H8B 107.9
N1 C9 O1 113.38(16)
N1 C9 H9A 108.9
O1 C9 H9A 108.9
N1 C9 H9B 108.9
O1 C9 H9B 108.9
H9A C9 H9B 107.7
O1 C10 C11 117.90(17)
O1 C10 C15 121.99(17)
C11 C10 C15 120.10(18)
C10 C11 C12 119.73(18)
C10 C11 H11 120.1
C12 C11 H11 120.1
C11 C12 C13 122.07(18)
C11 C12 H12 119.0
C13 C12 H12 119.0
C12 C13 C14 116.63(17)
C12 C13 C17 122.81(17)
C14 C13 C17 120.56(17)
C15 C14 C13 122.57(18)
C15 C14 H14 118.7
C13 C14 H14 118.7
C14 C15 C10 118.78(17)
C14 C15 C16 121.33(17)
C10 C15 C16 119.89(17)
N1 C16 C15 111.95(16)
N1 C16 H16A 109.2
C15 C16 H16A 109.2
N1 C16 H16B 109.2
C15 C16 H16B 109.2
H16A C16 H16B 107.9
C18 C17 C13 112.56(17)
C18 C17 C19 108.35(18)
C13 C17 C19 109.50(17)
C18 C17 C20 107.07(18)
C13 C17 C20 109.44(17)
C19 C17 C20 109.9(2)
C17 C18 H18A 109.5
C17 C18 H18B 109.5
H18A C18 H18B 109.5
C17 C18 H18C 109.5
H18A C18 H18C 109.5
H18B C18 H18C 109.5
C17 C19 H19A 109.5
C17 C19 H19B 109.5
H19A C19 H19B 109.5
C17 C19 H19C 109.5
H19A C19 H19C 109.5
H19B C19 H19C 109.5
C17 C20 H20A 109.5
C17 C20 H20B 109.5
H20A C20 H20B 109.5
C17 C20 H20C 109.5
H20A C20 H20C 109.5
H20B C20 H20C 109.5

loop_
_geom_bond_atom_site_label_1
_geom_bond_atom_site_label_2
_geom_bond_distance
Br1 C1 1.903(2)
O1 C10 1.383(2)
O1 C9 1.457(2)
N1 C9 1.432(3)
N1 C8 1.468(2)
N1 C16 1.476(2)
C1 C2 1.382(3)
C1 C6 1.383(3)
C2 C3 1.387(3)
C2 H2 0.9500
C3 C4 1.392(3)
C3 H3 0.9500
C4 C5 1.390(3)
C4 C7 1.515(3)
C5 C6 1.393(3)
C5 H5 0.9500
C6 H6 0.9500
C7 C8 1.526(3)
C7 H7A 0.9900
C7 H7B 0.9900
C8 H8A 0.9900
C8 H8B 0.9900
C9 H9A 0.9900
C9 H9B 0.9900
C10 C11 1.386(3)
C10 C15 1.397(3)
C11 C12 1.388(3)
C11 H11 0.9500
C12 C13 1.397(3)
C12 H12 0.9500
C13 C14 1.400(3)
C13 C17 1.529(3)
C14 C15 1.390(3)
C14 H14 0.9500
C15 C16 1.523(3)
C16 H16A 0.9900
C16 H16B 0.9900
C17 C18 1.525(3)
C17 C19 1.534(3)
C17 C20 1.536(3)
C18 H18A 0.9800
C18 H18B 0.9800
C18 H18C 0.9800
C19 H19A 0.9800
C19 H19B 0.9800
C19 H19C 0.9800
C20 H20A 0.9800
C20 H20B 0.9800
C20 H20C 0.9800
